data_2011630
loop_
_publ_author_name
'Harper, James K.'
'Arif, Atta M.'
'Li, J. Y.'
'Strobel, Gary'
'Grant, David M.'

_publ_section_title
;
 Terrein
;
_journal_issue 12
_journal_name_full 'Acta Crystallographica Section C'
_journal_page_first e570
_journal_page_last e571
_journal_paper_doi 10.1107/S0108270100014803
_journal_volume 56
_journal_year 2000
_chemical_formula_moiety 'C8 H10 O3'
_chemical_formula_sum 'C8 H10 O3'
_chemical_formula_weight 154.16
_chemical_melting_point 393.5(15)
_space_group_IT_number 4
_symmetry_cell_setting monoclinic
_symmetry_space_group_name_Hall 'P 2yb'
_symmetry_space_group_name_H-M 'P 1 21 1'
_audit_creation_method 'WinGX routine CIF_UPDATE'
_cell_angle_alpha 90
_cell_angle_beta 90.372(2)
_cell_angle_gamma 90
_cell_formula_units_Z 2
_cell_length_a 4.5377(2)
_cell_length_b 6.9065(2)
_cell_length_c 12.3009(5)
_cell_measurement_reflns_used 7566
_cell_measurement_temperature 200.00(10)
_cell_measurement_theta_max 32.58
_cell_measurement_theta_min 1.02
_cell_volume 385.50(3)
_computing_cell_refinement 'DENZO-SMN (Otwinowski & Minor, 1997)'
_computing_data_collection 'COLLECT (Nonius, 1998)'
_computing_data_reduction DENZO-SMN
_computing_structure_refinement 'SHELXL-97 (Sheldrick, 1997)'
_computing_structure_solution 'SIR97 (Altomare et al., 1997)'
_diffrn_measured_fraction_theta_full .986
_diffrn_measured_fraction_theta_max .986
_diffrn_measurement_device_type 'Nonius KappaCCD '
_diffrn_measurement_method '\f and \w'
_diffrn_radiation_type MoK\a
_diffrn_radiation_wavelength .71073
_diffrn_reflns_av_R_equivalents .0159
_diffrn_reflns_limit_h_max 6
_diffrn_reflns_limit_h_min -6
_diffrn_reflns_limit_k_max 10
_diffrn_reflns_limit_k_min -10
_diffrn_reflns_limit_l_max 18
_diffrn_reflns_limit_l_min -18
_diffrn_reflns_number 7566
_diffrn_reflns_theta_full 32.58
_diffrn_reflns_theta_max 32.58
_diffrn_reflns_theta_min 4.44
_diffrn_standards_decay_% none
_exptl_absorpt_coefficient_mu .102
_exptl_absorpt_correction_T_max .988
_exptl_absorpt_correction_T_min .968
_exptl_absorpt_correction_type multi-scan
_exptl_absorpt_process_details 'DENZO-SMN (Otwinowski & Minor, 1997)'
_exptl_crystal_colour colourless
_exptl_crystal_density_diffrn 1.328
_exptl_crystal_density_method 'not measured'
_exptl_crystal_description 'thin plate'
_exptl_crystal_F_000 164
_exptl_crystal_size_max .32
_exptl_crystal_size_mid .3
_exptl_crystal_size_min .12
_refine_diff_density_max .214
_refine_diff_density_min -.155
_refine_ls_abs_structure_details 'Flack (1983)'
_refine_ls_abs_structure_Flack .5(11)
_refine_ls_extinction_method none
_refine_ls_goodness_of_fit_ref 1.049
_refine_ls_hydrogen_treatment mixed
_refine_ls_matrix_type full
_refine_ls_number_parameters 109
_refine_ls_number_reflns 1479
_refine_ls_number_restraints 1
_refine_ls_restrained_S_all 1.048
_refine_ls_R_factor_gt .035
_refine_ls_shift/su_max <0.001
_refine_ls_structure_factor_coef Fsqd
_refine_ls_weighting_details 'calc w = 1/[\s^2^(Fo^2^)+(0.0429P)^2^+0.0370P] where P = (Fo^2^+2Fc^2^)/3'
_refine_ls_weighting_scheme calc
_refine_ls_wR_factor_ref .090
_reflns_number_gt 1344
_reflns_number_total 1479
_reflns_threshold_expression I>2\s(I)
_cod_data_source_file qa0418.cif
_cod_data_source_block I
_cod_depositor_comments
;
The following automatic conversions were performed:

'_chemical_melting_point' value '392-395' was changed to '393.5(15)'
- the average value was taken and precision was estimated.

Automatic conversion script
Id: cif_fix_values 1646 2011-03-28 12:23:43Z adriana 

The following automatic conversions were performed:

'_chemical_melting_point' value '392-395' was changed to '393.5(15)'
- the average value was taken and precision was
estimated.

'_exptl_absorpt_correction_type' value 'Multi-scan'
changed to 'multi-scan' according to
/home/saulius/struct/CIF-dictionaries/cif_core.dic dictionary named
'cif_core.dic' version 2.4.1 from 2010-06-29.

Automatic conversion script
Id: cif_fix_values 1715 2011-07-08 13:25:40Z adriana 
;
_cod_original_sg_symbol_H-M 'P 21'
_cod_database_code 2011630
_cod_database_fobs_code 2011630

loop_
_symmetry_equiv_pos_as_xyz
'x, y, z'
'-x, y+1/2, -z'

loop_
_atom_site_label
_atom_site_fract_x
_atom_site_fract_y
_atom_site_fract_z
_atom_site_U_iso_or_equiv
_atom_site_adp_type
_atom_site_calc_flag
_atom_site_refinement_flags
_atom_site_occupancy
_atom_site_disorder_assembly
_atom_site_disorder_group
_atom_site_type_symbol
O1 .4299(2) .46199(19) .50948(9) .0391(3) Uani d . 1 . . O
O2 .5205(2) .21511(18) .32289(9) .0327(2) Uani d . 1 . . O
H2 .566(5) .143(5) .382(2) .064(7) Uiso d . 1 . . H
O3 -.0447(2) .31692(18) .17100(8) .0321(2) Uani d . 1 . . O
H3 -.184(4) .290(4) .2068(17) .040(5) Uiso d . 1 . . H
C1 .2852(3) .4793(2) .42493(11) .0284(3) Uani d . 1 . . C
C2 .2578(3) .3202(2) .33958(9) .0253(2) Uani d . 1 . . C
H2A .1014 .2276 .3633 .03 Uiso calc R 1 . . H
C3 .1469(3) .4268(2) .23769(10) .0259(3) Uani d . 1 . . C
H3A .3226 .4627 .1933 .031 Uiso calc R 1 . . H
C4 .0184(3) .6132(2) .28472(11) .0280(3) Uani d . 1 . . C
C5 .1109(3) .6412(2) .38841(12) .0328(3) Uani d . 1 . . C
H5 .067 .7521 .431 .039 Uiso calc R 1 . . H
C6 -.1680(3) .7484(2) .22604(12) .0320(3) Uani d . 1 . . C
H6 -.2538 .8506 .2668 .038 Uiso calc R 1 . . H
C7 -.2295(3) .7422(2) .12017(12) .0331(3) Uani d . 1 . . C
H7 -.1527 .6379 .0787 .04 Uiso calc R 1 . . H
C8 -.4136(4) .8910(3) .06311(14) .0418(4) Uani d . 1 . . C
H8A -.5711 .8266 .0219 .063 Uiso calc R 1 . . H
H8B -.2898 .9654 .0132 .063 Uiso calc R 1 . . H
H8C -.5004 .9785 .1168 .063 Uiso calc R 1 . . H

loop_
_atom_site_aniso_label
_atom_site_aniso_U_11
_atom_site_aniso_U_22
_atom_site_aniso_U_33
_atom_site_aniso_U_12
_atom_site_aniso_U_13
_atom_site_aniso_U_23
O1 .0506(7) .0366(6) .0299(5) -.0021(6) -.0110(5) -.0011(4)
O2 .0316(5) .0342(5) .0324(5) .0081(4) .0024(4) .0034(4)
O3 .0357(5) .0322(6) .0282(5) -.0042(5) -.0048(4) -.0036(4)
C1 .0297(6) .0292(6) .0262(6) -.0026(5) .0007(4) -.0016(5)
C2 .0259(5) .0262(6) .0239(5) -.0006(5) .0004(4) .0004(5)
C3 .0265(5) .0272(6) .0241(5) -.0014(5) -.0010(4) -.0002(5)
C4 .0287(6) .0256(6) .0295(6) -.0005(5) -.0002(5) .0005(5)
C5 .0382(7) .0299(7) .0304(7) .0031(6) -.0001(5) -.0055(5)
C6 .0359(7) .0265(7) .0338(7) .0037(6) -.0005(5) -.0007(5)
C7 .0347(7) .0298(7) .0347(7) .0001(6) -.0015(5) .0024(6)
C8 .0483(9) .0375(9) .0394(8) .0024(7) -.0101(7) .0075(6)

loop_
_atom_type_symbol
_atom_type_description
_atom_type_scat_dispersion_real
_atom_type_scat_dispersion_imag
_atom_type_scat_source
C C .0033 .0016 'International Tables Vol C Tables 4.2.6.8 and 6.1.1.4'
H H 0 0 'International Tables Vol C Tables 4.2.6.8 and 6.1.1.4'
O O .0106 .006 'International Tables Vol C Tables 4.2.6.8 and 6.1.1.4'

loop_
_geom_angle_atom_site_label_1
_geom_angle_atom_site_label_2
_geom_angle_atom_site_label_3
_geom_angle
C2 O2 H2 111.0(15)
C3 O3 H3 107.1(15)
O1 C1 C5 128.84(14)
O1 C1 C2 123.52(14)
C5 C1 C2 107.62(11)
O2 C2 C1 113.92(11)
O2 C2 C3 113.60(10)
C1 C2 C3 103.96(12)
O2 C2 H2A 108.4
C1 C2 H2A 108.4
C3 C2 H2A 108.4
O3 C3 C4 115.94(11)
O3 C3 C2 114.41(12)
C4 C3 C2 102.64(10)
O3 C3 H3A 107.8
C4 C3 H3A 107.8
C2 C3 H3A 107.8
C5 C4 C6 123.59(13)
C5 C4 C3 111.11(12)
C6 C4 C3 125.25(11)
C4 C5 C1 110.44(13)
C4 C5 H5 124.8
C1 C5 H5 124.8
C7 C6 C4 125.77(14)
C7 C6 H6 117.1
C4 C6 H6 117.1
C6 C7 C8 123.35(15)
C6 C7 H7 118.3
C8 C7 H7 118.3
C7 C8 H8A 109.5
C7 C8 H8B 109.5
H8A C8 H8B 109.5
C7 C8 H8C 109.5
H8A C8 H8C 109.5
H8B C8 H8C 109.5

loop_
_geom_bond_atom_site_label_1
_geom_bond_atom_site_label_2
_geom_bond_site_symmetry_2
_geom_bond_distance
_geom_bond_publ_flag
O1 C1 . 1.2320(17) ?
O2 C2 . 1.4117(16) ?
O2 H2 . .90(3) ?
O3 C3 . 1.4127(16) ?
O3 H3 . .80(2) ?
C1 C5 . 1.440(2) ?
C1 C2 . 1.5243(19) ?
C2 C3 . 1.5358(18) ?
C2 H2A . 1.00 ?
C3 C4 . 1.528(2) ?
C3 H3A . 1.00 ?
C4 C5 . 1.3541(19) ?
C4 C6 . 1.4494(19) ?
C5 H5 . .95 ?
C6 C7 . 1.331(2) ?
C6 H6 . .95 ?
C7 C8 . 1.496(2) ?
C7 H7 . .95 ?
C8 H8A . .98 ?
C8 H8B . .98 ?
C8 H8C . .98 ?

loop_
_geom_hbond_atom_site_label_D
_geom_hbond_atom_site_label_H
_geom_hbond_atom_site_label_A
_geom_hbond_site_symmetry_A
_geom_hbond_distance_DH
_geom_hbond_distance_HA
_geom_hbond_distance_DA
_geom_hbond_angle_DHA
O2 H2 O1 2_646 .90(3) 1.83(3) 2.7115(16) 165(2)
O3 H3 O2 1_455 .80(2) 2.03(2) 2.8155(15) 168.4(18)

loop_
_geom_torsion_atom_site_label_1
_geom_torsion_atom_site_label_2
_geom_torsion_atom_site_label_3
_geom_torsion_atom_site_label_4
_geom_torsion
O1 C1 C2 O2 -38.46(18)
C5 C1 C2 O2 142.77(12)
O1 C1 C2 C3 -162.62(13)
C5 C1 C2 C3 18.61(13)
O2 C2 C3 O3 89.37(14)
C1 C2 C3 O3 -146.26(11)
O2 C2 C3 C4 -144.19(11)
C1 C2 C3 C4 -19.82(12)
O3 C3 C4 C5 141.02(12)
C2 C3 C4 C5 15.57(15)
O3 C3 C4 C6 -41.50(18)
C2 C3 C4 C6 -166.94(12)
C6 C4 C5 C1 178.33(12)
C3 C4 C5 C1 -4.14(17)
O1 C1 C5 C4 171.88(14)
C2 C1 C5 C4 -9.44(16)
C5 C4 C6 C7 169.59(15)
C3 C4 C6 C7 -7.6(2)
C4 C6 C7 C8 -177.32(15)

loop_
_cod_related_entry_id
_cod_related_entry_database
_cod_related_entry_code
1 ChemSpider 30652312
